data_7028684
loop_
_publ_author_name
'Biesiada, M.'
'Kourkoumelis, N.'
'Kubicki, M.'
'Owczarzak, A. M.'
'Balas, V.'
'Hadjikakou, S. K.'

_publ_section_title
;
 Fundamental chemistry of iodine. The reaction of di-iodine towards
 thiourea and its methyl-derivative: formation of aminothiazoles and
 aminothiadiazoles through dicationic disulfides.
;
_journal_issue 12
_journal_name_full 'Dalton transactions (Cambridge, England : 2003)'
_journal_page_first 4790
_journal_page_last 4806
_journal_paper_doi 10.1039/c3dt53302f
_journal_volume 43
_journal_year 2014
_chemical_formula_sum 'C5 H11 I N2 O S'
_chemical_formula_weight 274.12
_chemical_name_systematic
;
 ?
;
_space_group_IT_number 2
_symmetry_cell_setting triclinic
_symmetry_space_group_name_Hall '-P 1'
_symmetry_space_group_name_H-M 'P -1'
_atom_sites_solution_hydrogens geom
_atom_sites_solution_primary direct
_atom_sites_solution_secondary difmap
_audit_creation_method SHELXL-97
_cell_angle_alpha 114.890(5)
_cell_angle_beta 91.954(5)
_cell_angle_gamma 99.007(5)
_cell_formula_units_Z 2
_cell_length_a 7.0530(4)
_cell_length_b 8.5003(5)
_cell_length_c 8.6957(5)
_cell_measurement_reflns_used 1846
_cell_measurement_temperature 100(1)
_cell_measurement_theta_max 27.9389
_cell_measurement_theta_min 3.5866
_cell_volume 464.16(5)
_computing_cell_refinement
;
CrysAlisPro, Agilent Technologies,
Version 1.171.35.21 (release 20-01-2012 CrysAlis171 .NET)
(compiled Jan 23 2012,18:06:46)
;
_computing_data_collection
;
CrysAlisPro, Agilent Technologies,
Version 1.171.35.21 (release 20-01-2012 CrysAlis171 .NET)
(compiled Jan 23 2012,18:06:46)
;
_computing_data_reduction
;
CrysAlisPro, Agilent Technologies,
Version 1.171.35.21 (release 20-01-2012 CrysAlis171 .NET)
(compiled Jan 23 2012,18:06:46)
;
_computing_structure_refinement 'SHELXL-97 (Sheldrick, 1997)'
_diffrn_ambient_temperature 100(1)
_diffrn_detector_area_resol_mean 16.1544
_diffrn_measured_fraction_theta_full 0.995
_diffrn_measured_fraction_theta_max 0.841
_diffrn_measurement_device_type 'Xcalibur, Eos'
_diffrn_measurement_method '\w scans'
_diffrn_radiation_monochromator graphite
_diffrn_radiation_source 'Enhance (Mo) X-ray Source'
_diffrn_radiation_type 'Mo K\a'
_diffrn_radiation_wavelength 0.7107
_diffrn_reflns_av_R_equivalents 0.0194
_diffrn_reflns_av_sigmaI/netI 0.0242
_diffrn_reflns_limit_h_max 8
_diffrn_reflns_limit_h_min -8
_diffrn_reflns_limit_k_max 11
_diffrn_reflns_limit_k_min -10
_diffrn_reflns_limit_l_max 11
_diffrn_reflns_limit_l_min -10
_diffrn_reflns_number 3173
_diffrn_reflns_theta_full 25.00
_diffrn_reflns_theta_max 28.00
_diffrn_reflns_theta_min 3.59
_exptl_absorpt_coefficient_mu 3.619
_exptl_absorpt_correction_T_max 1.00000
_exptl_absorpt_correction_T_min 0.40536
_exptl_absorpt_correction_type multi-scan
_exptl_absorpt_process_details
;
CrysAlisPro, Agilent Technologies,
Version 1.171.35.21 (release 20-01-2012 CrysAlis171 .NET)
(compiled Jan 23 2012,18:06:46)
Empirical absorption correction using spherical harmonics,
 implemented in SCALE3 ABSPACK scaling algorithm.
;
_exptl_crystal_colour colourless
_exptl_crystal_density_diffrn 1.961
_exptl_crystal_density_method 'not measured'
_exptl_crystal_description block
_exptl_crystal_F_000 264
_exptl_crystal_size_max 0.6
_exptl_crystal_size_mid 0.4
_exptl_crystal_size_min 0.2
_refine_diff_density_max 0.771
_refine_diff_density_min -0.550
_refine_diff_density_rms 0.119
_refine_ls_extinction_method none
_refine_ls_goodness_of_fit_ref 1.081
_refine_ls_hydrogen_treatment constr
_refine_ls_matrix_type full
_refine_ls_number_parameters 96
_refine_ls_number_reflns 1893
_refine_ls_number_restraints 0
_refine_ls_restrained_S_all 1.081
_refine_ls_R_factor_all 0.0244
_refine_ls_R_factor_gt 0.0229
_refine_ls_shift/su_max 0.000
_refine_ls_shift/su_mean 0.000
_refine_ls_structure_factor_coef Fsqd
_refine_ls_weighting_details 'calc w=1/[\s^2^(Fo^2^)+(0.0315P)^2^+0.8957P] where P=(Fo^2^+2Fc^2^)/3'
_refine_ls_weighting_scheme calc
_refine_ls_wR_factor_gt 0.0604
_refine_ls_wR_factor_ref 0.0610
_reflns_number_gt 1814
_reflns_number_total 1893
_reflns_threshold_expression >2sigma(I)
_cod_data_source_file c3dt53302f.txt
_cod_data_source_block 8
_cod_depositor_comments
;
The following automatic conversions were performed:

'_symmetry_cell_setting' value ' triclinic' changed to 'triclinic'
according to
/usr/data/users/saulius/automatic-downloads/current/RSC/lib/dictionaries/cif_core.dic
dictionary named 'cif_core.dic' version 2.4.2 from 2011-04-26.

Automatic conversion script
Id: cif_fix_values 2281 2013-09-26 08:29:07Z andrius 
;
_cod_database_code 7028684

loop_
_symmetry_equiv_pos_as_xyz
'x, y, z'
'-x, -y, -z'

loop_
_atom_site_label
_atom_site_type_symbol
_atom_site_fract_x
_atom_site_fract_y
_atom_site_fract_z
_atom_site_U_iso_or_equiv
_atom_site_adp_type
_atom_site_occupancy
_atom_site_symmetry_multiplicity
_atom_site_calc_flag
_atom_site_refinement_flags
I1 I 1.35346(3) 0.18845(3) 0.83684(3) 0.01749(9) Uani 1 1 d .
S1 S 0.77389(12) 0.23210(10) 0.61593(10) 0.01335(17) Uani 1 1 d .
O1W O 1.6267(4) -0.1450(3) 0.7741(3) 0.0226(6) Uani 1 1 d .
C2 C 0.9923(5) 0.2597(4) 0.5369(4) 0.0120(6) Uani 1 1 d .
N21 N 1.0453(4) 0.1379(4) 0.3994(4) 0.0155(6) Uani 1 1 d .
H21A H 1.1562 0.1586 0.3663 0.019 Uiso 1 1 calc R
H21B H 0.9689 0.0381 0.3430 0.019 Uiso 1 1 calc R
C31 C 1.2970(5) 0.4673(4) 0.5937(4) 0.0171(7) Uani 1 1 d .
H31A H 1.3774 0.3916 0.6071 0.026 Uiso 1 1 calc R
H31B H 1.3501 0.5878 0.6703 0.026 Uiso 1 1 calc R
H31C H 1.2914 0.4540 0.4784 0.026 Uiso 1 1 calc R
N3 N 1.1014(4) 0.4189(3) 0.6327(3) 0.0122(5) Uani 1 1 d .
C4 C 1.0150(5) 0.5249(4) 0.7740(4) 0.0135(6) Uani 1 1 d .
C5 C 0.8385(5) 0.4435(4) 0.7812(4) 0.0144(6) Uani 1 1 d .
H5 H 0.7599 0.4899 0.8687 0.016(10) Uiso 1 1 d R
C41 C 1.1201(5) 0.7046(4) 0.8949(4) 0.0178(7) Uani 1 1 d .
H41A H 1.0450 0.7552 0.9873 0.027 Uiso 1 1 calc R
H41B H 1.1404 0.7783 0.8361 0.027 Uiso 1 1 calc R
H41C H 1.2426 0.6957 0.9390 0.027 Uiso 1 1 calc R
H1WA H 1.5623 -0.0878 0.7840 0.016(12) Uiso 1 1 d R
H1WB H 1.6421 -0.1465 0.8616 0.025(12) Uiso 1 1 d R

loop_
_atom_site_aniso_label
_atom_site_aniso_U_11
_atom_site_aniso_U_22
_atom_site_aniso_U_33
_atom_site_aniso_U_23
_atom_site_aniso_U_13
_atom_site_aniso_U_12
I1 0.01462(13) 0.01816(13) 0.01847(13) 0.00758(9) 0.00172(8) 0.00068(8)
S1 0.0108(4) 0.0121(4) 0.0168(4) 0.0064(3) 0.0027(3) 0.0003(3)
O1W 0.0248(14) 0.0220(13) 0.0219(14) 0.0092(11) 0.0097(11) 0.0066(11)
C2 0.0102(15) 0.0149(15) 0.0162(16) 0.0116(13) 0.0018(12) 0.0025(12)
N21 0.0138(14) 0.0142(13) 0.0178(14) 0.0067(11) 0.0043(11) 0.0004(11)
C31 0.0145(17) 0.0169(16) 0.0220(18) 0.0115(14) 0.0042(14) -0.0008(13)
N3 0.0105(13) 0.0130(13) 0.0155(13) 0.0087(11) 0.0013(11) 0.0015(10)
C4 0.0141(16) 0.0130(15) 0.0144(16) 0.0072(13) -0.0014(13) 0.0022(12)
C5 0.0156(16) 0.0140(15) 0.0133(15) 0.0056(12) 0.0018(12) 0.0033(12)
C41 0.0180(17) 0.0139(16) 0.0170(16) 0.0042(13) -0.0019(13) -0.0010(13)

loop_
_atom_type_symbol
_atom_type_description
_atom_type_scat_dispersion_real
_atom_type_scat_dispersion_imag
_atom_type_scat_source
C C 0.0033 0.0016 'International Tables Vol C Tables 4.2.6.8 and 6.1.1.4'
H H 0.0000 0.0000 'International Tables Vol C Tables 4.2.6.8 and 6.1.1.4'
N N 0.0061 0.0033 'International Tables Vol C Tables 4.2.6.8 and 6.1.1.4'
O O 0.0106 0.0060 'International Tables Vol C Tables 4.2.6.8 and 6.1.1.4'
S S 0.1246 0.1234 'International Tables Vol C Tables 4.2.6.8 and 6.1.1.4'
I I -0.4742 1.8119 'International Tables Vol C Tables 4.2.6.8 and 6.1.1.4'

loop_
_geom_angle_atom_site_label_1
_geom_angle_atom_site_label_2
_geom_angle_atom_site_label_3
_geom_angle
C2 S1 C5 90.02(16)
H1WA O1W H1WB 105.5
N21 C2 N3 124.3(3)
N21 C2 S1 124.0(3)
N3 C2 S1 111.7(2)
C2 N21 H21A 120.0
C2 N21 H21B 120.0
H21A N21 H21B 120.0
N3 C31 H31A 109.5
N3 C31 H31B 109.5
H31A C31 H31B 109.5
N3 C31 H31C 109.5
H31A C31 H31C 109.5
H31B C31 H31C 109.5
C2 N3 C4 113.9(3)
C2 N3 C31 120.9(3)
C4 N3 C31 125.2(3)
C5 C4 N3 112.0(3)
C5 C4 C41 127.7(3)
N3 C4 C41 120.2(3)
C4 C5 S1 112.4(3)
C4 C5 H5 125.1
S1 C5 H5 122.4
C4 C41 H41A 109.5
C4 C41 H41B 109.5
H41A C41 H41B 109.5
C4 C41 H41C 109.5
H41A C41 H41C 109.5
H41B C41 H41C 109.5

loop_
_geom_bond_atom_site_label_1
_geom_bond_atom_site_label_2
_geom_bond_distance
S1 C2 1.731(3)
S1 C5 1.740(3)
O1W H1WA 0.6969
O1W H1WB 0.7709
C2 N21 1.323(4)
C2 N3 1.341(4)
N21 H21A 0.8600
N21 H21B 0.8600
C31 N3 1.469(4)
C31 H31A 0.9600
C31 H31B 0.9600
C31 H31C 0.9600
N3 C4 1.409(4)
C4 C5 1.343(5)
C4 C41 1.493(4)
C5 H5 0.9414
C41 H41A 0.9600
C41 H41B 0.9600
C41 H41C 0.9600

loop_
_geom_hbond_atom_site_label_D
_geom_hbond_atom_site_label_H
_geom_hbond_atom_site_label_A
_geom_hbond_distance_DH
_geom_hbond_distance_HA
_geom_hbond_distance_DA
_geom_hbond_angle_DHA
_geom_hbond_site_symmetry_A
O1W H1WA I1 0.70 2.85 3.539(3) 170.8 .
O1W H1WB I1 0.77 2.79 3.555(3) 171.5 2_857
N21 H21B I1 0.86 2.68 3.492(3) 158.2 2_756
N21 H21A O1W 0.86 1.98 2.811(4) 162.6 2_856

loop_
_geom_torsion_atom_site_label_1
_geom_torsion_atom_site_label_2
_geom_torsion_atom_site_label_3
_geom_torsion_atom_site_label_4
_geom_torsion
C5 S1 C2 N21 179.6(3)
C5 S1 C2 N3 0.1(2)
N21 C2 N3 C4 -179.2(3)
S1 C2 N3 C4 0.4(3)
N21 C2 N3 C31 -2.6(5)
S1 C2 N3 C31 177.0(2)
C2 N3 C4 C5 -0.8(4)
C31 N3 C4 C5 -177.2(3)
C2 N3 C4 C41 178.8(3)
C31 N3 C4 C41 2.4(5)
N3 C4 C5 S1 0.8(4)
C41 C4 C5 S1 -178.7(3)
C2 S1 C5 C4 -0.6(3)
